data_4132736
loop_
_publ_author_name
'Lee, Hanbin'
'Mane, Manoj V.'
'Ryu, Ho'
'Sahu, Debashis'
'Baik, Mu-Hyun'
'Yi, Chae S.'

_publ_section_title
;
 Experimental and Computational Study of the ( Z)-Selective Formation of
 Trisubstituted Olefins and Benzo-Fused Oxacycles from the
 Ruthenium-Catalyzed Dehydrative C-H Coupling of Phenols with Ketones.
;
_journal_issue 32
_journal_name_full 'Journal of the American Chemical Society'
_journal_page_first 10289
_journal_page_last 10296
_journal_paper_doi 10.1021/jacs.8b05875
_journal_volume 140
_journal_year 2018
_chemical_absolute_configuration unk
_chemical_formula_moiety 'C14 H18 O4'
_chemical_formula_sum 'C14 H18 O4'
_chemical_formula_weight 250.28
_space_group_crystal_system monoclinic
_space_group_IT_number 4
_space_group_name_Hall 'P 2yb'
_space_group_name_H-M_alt 'P 1 21 1'
_atom_sites_solution_hydrogens geom
_atom_sites_solution_primary direct
_atom_sites_solution_secondary difmap
_audit_creation_date 2016-08-30
_audit_creation_method
;
Olex2 1.2
(compiled 2016.08.25 svn.r3337 for OlexSys, GUI svn.r5221)
;
_cell_angle_alpha 90.00
_cell_angle_beta 91.2110(12)
_cell_angle_gamma 90.00
_cell_formula_units_Z 4
_cell_length_a 5.53828(6)
_cell_length_b 24.4737(4)
_cell_length_c 8.98955(14)
_cell_measurement_reflns_used 7205
_cell_measurement_temperature 100.00(10)
_cell_measurement_theta_max 74.1430
_cell_measurement_theta_min 4.9030
_cell_volume 1218.19(3)
_computing_cell_refinement
;
CrysAlisPro, Agilent Technologies,
Version 1.171.37.35 (release 13-08-2014 CrysAlis171 .NET)
(compiled Aug 13 2014,18:06:01)
;
_computing_data_collection
;
CrysAlisPro, Agilent Technologies,
Version 1.171.37.35 (release 13-08-2014 CrysAlis171 .NET)
(compiled Aug 13 2014,18:06:01)
;
_computing_data_reduction
;
CrysAlisPro, Agilent Technologies,
Version 1.171.37.35 (release 13-08-2014 CrysAlis171 .NET)
(compiled Aug 13 2014,18:06:01)
;
_computing_molecular_graphics 'Olex2 (Dolomanov et al., 2009)'
_computing_publication_material 'Olex2 (Dolomanov et al., 2009)'
_computing_structure_refinement 'XL (Sheldrick, 2008)'
_computing_structure_solution 'XS (Sheldrick, 2008)'
_diffrn_ambient_environment N~2~
_diffrn_ambient_temperature 100.00(10)
_diffrn_detector 'CCD plate'
_diffrn_detector_area_resol_mean 10.3756
_diffrn_detector_type Atlas
_diffrn_measured_fraction_theta_full 0.998
_diffrn_measured_fraction_theta_max 0.989
_diffrn_measurement_details
;
#__ type_ start__ end____ width___ exp.time_
  1 omega  -71.00   33.00   1.0000    1.0000
omega____ theta____ kappa____ phi______ frames
    -      -41.3987   57.0000  -90.0000 104

#__ type_ start__ end____ width___ exp.time_
  2 omega -124.00  -79.00   1.0000    1.0000
omega____ theta____ kappa____ phi______ frames
    -      -41.3987  -99.0000 -180.0000 45

#__ type_ start__ end____ width___ exp.time_
  3 omega -124.00  -79.00   1.0000    1.0000
omega____ theta____ kappa____ phi______ frames
    -      -41.3987  -99.0000 -120.0000 45

#__ type_ start__ end____ width___ exp.time_
  4 omega   23.00   99.00   1.0000    1.0000
omega____ theta____ kappa____ phi______ frames
    -       41.3987 -125.0000   30.0000 76

#__ type_ start__ end____ width___ exp.time_
  5 omega   30.00   90.00   1.0000    1.0000
omega____ theta____ kappa____ phi______ frames
    -      108.2878  -30.0000    0.0000 60

#__ type_ start__ end____ width___ exp.time_
  6 omega   30.00   90.00   1.0000    1.0000
omega____ theta____ kappa____ phi______ frames
    -      108.2878  -30.0000  -60.0000 60

#__ type_ start__ end____ width___ exp.time_
  7 omega   34.00   98.00   1.0000    1.0000
omega____ theta____ kappa____ phi______ frames
    -      108.2878  -45.0000  -90.0000 64

#__ type_ start__ end____ width___ exp.time_
  8 omega   78.00  178.00   1.0000    1.0000
omega____ theta____ kappa____ phi______ frames
    -      108.2878   61.0000 -180.0000 100

#__ type_ start__ end____ width___ exp.time_
  9 omega   30.00   90.00   1.0000    1.0000
omega____ theta____ kappa____ phi______ frames
    -      108.2878  -30.0000 -150.0000 60

#__ type_ start__ end____ width___ exp.time_
 10 omega   34.00   98.00   1.0000    1.0000
omega____ theta____ kappa____ phi______ frames
    -      108.2878  -45.0000   60.0000 64

#__ type_ start__ end____ width___ exp.time_
 11 omega   30.00   90.00   1.0000    1.0000
omega____ theta____ kappa____ phi______ frames
    -      108.2878  -30.0000  120.0000 60

#__ type_ start__ end____ width___ exp.time_
 12 omega   33.00  122.00   1.0000    1.0000
omega____ theta____ kappa____ phi______ frames
    -      108.2878 -125.0000  -60.0000 89

#__ type_ start__ end____ width___ exp.time_
 13 omega -115.00  -12.00   1.0000    1.0000
omega____ theta____ kappa____ phi______ frames
    -      -41.3987  -57.0000   60.0000 103

#__ type_ start__ end____ width___ exp.time_
 14 omega -115.00  -12.00   1.0000    1.0000
omega____ theta____ kappa____ phi______ frames
    -      -41.3987  -57.0000 -180.0000 103

#__ type_ start__ end____ width___ exp.time_
 15 omega -115.00  -12.00   1.0000    1.0000
omega____ theta____ kappa____ phi______ frames
    -      -41.3987  -57.0000  -60.0000 103

#__ type_ start__ end____ width___ exp.time_
 16 omega   78.00  178.00   1.0000    1.0000
omega____ theta____ kappa____ phi______ frames
    -      108.2878   30.0000  -90.0000 100

#__ type_ start__ end____ width___ exp.time_
 17 omega   78.00  178.00   1.0000    1.0000
omega____ theta____ kappa____ phi______ frames
    -      108.2878   30.0000  120.0000 100

#__ type_ start__ end____ width___ exp.time_
 18 omega   24.00  109.00   1.0000    1.0000
omega____ theta____ kappa____ phi______ frames
    -      108.2878  -94.0000   60.0000 85

#__ type_ start__ end____ width___ exp.time_
 19 omega   75.00  147.00   1.0000    1.0000
omega____ theta____ kappa____ phi______ frames
    -      108.2878   77.0000   30.0000 72

#__ type_ start__ end____ width___ exp.time_
 20 omega   47.00  178.00   1.0000    1.0000
omega____ theta____ kappa____ phi______ frames
    -      108.2878   15.0000   30.0000 131
;
_diffrn_measurement_device 'four-circle diffractometer'
_diffrn_measurement_device_type 'SuperNova, Dual, Cu at zero, Atlas'
_diffrn_measurement_method '\w scans'
_diffrn_orient_matrix_UB_11 0.0516337000
_diffrn_orient_matrix_UB_12 0.0449919000
_diffrn_orient_matrix_UB_13 -0.1149388000
_diffrn_orient_matrix_UB_21 0.2715766000
_diffrn_orient_matrix_UB_22 -0.0034073000
_diffrn_orient_matrix_UB_23 0.0397037000
_diffrn_orient_matrix_UB_31 0.0317528000
_diffrn_orient_matrix_UB_32 -0.0439160000
_diffrn_orient_matrix_UB_33 -0.1207168000
_diffrn_radiation_monochromator mirror
_diffrn_radiation_probe x-ray
_diffrn_radiation_type CuK\a
_diffrn_radiation_wavelength 1.54184
_diffrn_reflns_av_R_equivalents 0.0312
_diffrn_reflns_av_unetI/netI 0.0317
_diffrn_reflns_limit_h_max 6
_diffrn_reflns_limit_h_min -6
_diffrn_reflns_limit_k_max 29
_diffrn_reflns_limit_k_min -29
_diffrn_reflns_limit_l_max 10
_diffrn_reflns_limit_l_min -11
_diffrn_reflns_number 11890
_diffrn_reflns_theta_full 72.00
_diffrn_reflns_theta_max 73.92
_diffrn_reflns_theta_min 3.61
_diffrn_source 'sealed X-ray tube'
_diffrn_source_type 'SuperNova (Cu) X-ray Source'
_exptl_absorpt_coefficient_mu 0.816
_exptl_absorpt_correction_T_max 0.985
_exptl_absorpt_correction_T_min 0.931
_exptl_absorpt_correction_type gaussian
_exptl_absorpt_process_details
;
CrysAlisPro, Agilent Technologies,
Version 1.171.37.35 (release 13-08-2014 CrysAlis171 .NET)
(compiled Aug 13 2014,18:06:01)
Numerical absorption correction based on gaussian integration over
			a multifaceted crystal model
Empirical absorption correction using spherical harmonics,
 implemented in SCALE3 ABSPACK scaling algorithm.
;
_exptl_crystal_colour colourless
_exptl_crystal_colour_primary colourless
_exptl_crystal_density_diffrn 1.365
_exptl_crystal_density_method 'not measured'
_exptl_crystal_description needle
_exptl_crystal_F_000 536
_exptl_crystal_size_max 0.576
_exptl_crystal_size_mid 0.2375
_exptl_crystal_size_min 0.1009
_refine_diff_density_max 0.192
_refine_diff_density_min -0.253
_refine_diff_density_rms 0.051
_refine_ls_abs_structure_details 'Flack H D (1983), Acta Cryst. A39, 876-881'
_refine_ls_abs_structure_Flack 0.0(5)
_refine_ls_extinction_method none
_refine_ls_goodness_of_fit_ref 1.034
_refine_ls_hydrogen_treatment mixed
_refine_ls_matrix_type full
_refine_ls_number_parameters 338
_refine_ls_number_reflns 4642
_refine_ls_number_restraints 1
_refine_ls_restrained_S_all 1.034
_refine_ls_R_factor_all 0.0399
_refine_ls_R_factor_gt 0.0372
_refine_ls_shift/su_max 0.000
_refine_ls_shift/su_mean 0.000
_refine_ls_structure_factor_coef Fsqd
_refine_ls_weighting_details 'calc w=1/[\s^2^(Fo^2^)+(0.0647P)^2^+0.1241P] where P=(Fo^2^+2Fc^2^)/3'
_refine_ls_weighting_scheme calc
_refine_ls_wR_factor_gt 0.0971
_refine_ls_wR_factor_ref 0.1010
_reflns_number_gt 4360
_reflns_number_total 4642
_reflns_threshold_expression >2sigma(I)
_cod_data_source_file ja8b05875_si_003.cif
_cod_data_source_block yi3i
_cod_database_code 4132736
_chemical_oxdiff_formula 'C14 H18 O4'
_reflns_odcompleteness_completeness 99.91
_reflns_odcompleteness_iscentric 1
_reflns_odcompleteness_theta 66.97
_olex2_refinement_description
;
1. Twinned data refinement
 Scales: 0.36(14) 0.64(14)
2. Fixed Uiso
 At 1.2 times of:
  All C(H) groups, All C(H,H) groups
 At 1.5 times of:
  All C(H,H,H) groups
3.a Ternary CH refined with riding coordinates:
 C7(H7), C7A(H7A)
3.b Secondary CH2 refined with riding coordinates:
 C8(H8A,H8B), C10(H10A,H10B), C11(H11A,H11B), C12(H12A,H12B), C8A(H8AA,H8AB),
 C10A(H10C,H10D), C11A(H11C,H11D), C12A(H12C,H12D)
3.c Aromatic/amide H refined with riding coordinates:
 C2(H2), C4(H4), C2A(H2A), C4A(H4AA)
3.d Idealised Me refined as rotating group:
 C13(H13A,H13B,H13C), C14(H14A,H14B,H14C), C13A(H13D,H13E,H13F), C14A(H14D,
 H14E,H14F)
;
_olex2_date_sample_data_collection 2016-08-29
_olex2_date_sample_submission 2016-08-29
_olex2_submission_special_instructions 'No special instructions were received'

loop_
_space_group_symop_id
_space_group_symop_operation_xyz
1 'x, y, z'
2 '-x, y+1/2, -z'

loop_
_atom_site_label
_atom_site_type_symbol
_atom_site_fract_x
_atom_site_fract_y
_atom_site_fract_z
_atom_site_U_iso_or_equiv
_atom_site_adp_type
_atom_site_occupancy
_atom_site_calc_flag
_atom_site_refinement_flags_posn
C1 C 0.3018(3) 0.40101(8) 0.3577(2) 0.0147(4) Uani 1 d .
C2 C 0.4781(3) 0.41526(8) 0.4646(2) 0.0159(4) Uani 1 d .
H2 H 0.5861 0.4447 0.4477 0.019 Uiso 1 calc R
C3 C 0.4914(3) 0.38560(8) 0.5953(2) 0.0168(4) Uani 1 d .
C4 C 0.3317(3) 0.34237(8) 0.6215(2) 0.0169(4) Uani 1 d .
H4 H 0.3447 0.3216 0.7105 0.020 Uiso 1 calc R
C5 C 0.1541(3) 0.33054(8) 0.5148(2) 0.0154(4) Uani 1 d .
C6 C 0.1342(3) 0.35975(8) 0.3803(2) 0.0152(4) Uani 1 d .
C7 C -0.0585(3) 0.34779(8) 0.2628(2) 0.0160(4) Uani 1 d .
H7 H -0.2107 0.3364 0.3121 0.019 Uiso 1 calc R
C8 C -0.1041(3) 0.40002(8) 0.1740(2) 0.0162(4) Uani 1 d .
H8A H -0.2243 0.3931 0.0931 0.019 Uiso 1 calc R
H8B H -0.1679 0.4289 0.2396 0.019 Uiso 1 calc R
C9 C 0.1331(3) 0.41818(8) 0.1093(2) 0.0142(4) Uani 1 d .
C10 C 0.2357(3) 0.37461(8) 0.0068(2) 0.0173(4) Uani 1 d .
H10A H 0.1295 0.3713 -0.0828 0.021 Uiso 1 calc R
H10B H 0.3969 0.3865 -0.0261 0.021 Uiso 1 calc R
C11 C 0.2589(3) 0.31868(8) 0.0809(2) 0.0187(4) Uani 1 d .
H11A H 0.3922 0.3197 0.1559 0.022 Uiso 1 calc R
H11B H 0.2996 0.2910 0.0050 0.022 Uiso 1 calc R
C12 C 0.0237(3) 0.30197(8) 0.1567(2) 0.0183(4) Uani 1 d .
H12A H 0.0501 0.2678 0.2136 0.022 Uiso 1 calc R
H12B H -0.1040 0.2951 0.0802 0.022 Uiso 1 calc R
C13 C 0.8243(3) 0.43911(8) 0.6853(2) 0.0194(4) Uani 1 d .
H13A H 0.9260 0.4305 0.6005 0.029 Uiso 1 calc GR
H13B H 0.9261 0.4437 0.7749 0.029 Uiso 1 calc GR
H13C H 0.7354 0.4730 0.6652 0.029 Uiso 1 calc GR
C14 C -0.0298(3) 0.26499(9) 0.6729(2) 0.0248(4) Uani 1 d .
H14A H -0.1653 0.2392 0.6720 0.037 Uiso 1 calc GR
H14B H -0.0565 0.2932 0.7481 0.037 Uiso 1 calc GR
H14C H 0.1204 0.2454 0.6969 0.037 Uiso 1 calc GR
O1 O 0.3053(2) 0.43118(6) 0.22854(14) 0.0162(3) Uani 1 d .
O2 O 0.6563(2) 0.39532(6) 0.70757(15) 0.0202(3) Uani 1 d .
O3 O -0.0125(2) 0.28983(6) 0.53037(15) 0.0208(3) Uani 1 d .
O4 O 0.1154(2) 0.46658(5) 0.02631(14) 0.0167(3) Uani 1 d .
H4A H 0.009(6) 0.4888(13) 0.063(3) 0.046(8) Uiso 1 d .
C1A C 0.2121(3) 0.07751(8) 0.7031(2) 0.0146(4) Uani 1 d .
C2A C 0.0381(3) 0.06206(8) 0.5957(2) 0.0156(4) Uani 1 d .
H2A H -0.0643 0.0316 0.6116 0.019 Uiso 1 calc R
C3A C 0.0190(3) 0.09240(8) 0.4656(2) 0.0167(4) Uani 1 d .
C4A C 0.1734(3) 0.13681(8) 0.4402(2) 0.0174(4) Uani 1 d .
H4AA H 0.1578 0.1578 0.3516 0.021 Uiso 1 calc R
C5A C 0.3481(3) 0.14936(8) 0.5463(2) 0.0167(4) Uani 1 d .
C6A C 0.3718(3) 0.12047(8) 0.6806(2) 0.0153(4) Uani 1 d .
C7A C 0.5625(3) 0.13397(8) 0.7980(2) 0.0156(4) Uani 1 d .
H7A H 0.7119 0.1471 0.7488 0.019 Uiso 1 calc R
C8A C 0.6187(3) 0.08157(8) 0.8842(2) 0.0159(4) Uani 1 d .
H8AA H 0.6842 0.0536 0.8163 0.019 Uiso 1 calc R
H8AB H 0.7413 0.0889 0.9634 0.019 Uiso 1 calc R
C9A C 0.3886(3) 0.06096(8) 0.9521(2) 0.0152(4) Uani 1 d .
C10A C 0.2803(3) 0.10291(8) 1.0565(2) 0.0177(4) Uani 1 d .
H10C H 0.3881 0.1070 1.1450 0.021 Uiso 1 calc R
H10D H 0.1226 0.0893 1.0907 0.021 Uiso 1 calc R
C11A C 0.2438(3) 0.15896(8) 0.9833(2) 0.0202(4) Uani 1 d .
H11C H 0.1994 0.1860 1.0601 0.024 Uiso 1 calc R
H11D H 0.1091 0.1568 0.9094 0.024 Uiso 1 calc R
C12A C 0.4728(3) 0.17821(8) 0.9060(2) 0.0189(4) Uani 1 d .
H12C H 0.6005 0.1861 0.9816 0.023 Uiso 1 calc R
H12D H 0.4381 0.2123 0.8503 0.023 Uiso 1 calc R
C13A C -0.3104(3) 0.03843(8) 0.3755(2) 0.0198(4) Uani 1 d .
H13D H -0.4137 0.0340 0.2865 0.030 Uiso 1 calc GR
H13E H -0.4110 0.0464 0.4613 0.030 Uiso 1 calc GR
H13F H -0.2196 0.0047 0.3939 0.030 Uiso 1 calc GR
C14A C 0.5253(3) 0.21649(9) 0.3888(2) 0.0239(4) Uani 1 d .
H14D H 0.5602 0.1886 0.3139 0.036 Uiso 1 calc GR
H14E H 0.6547 0.2438 0.3908 0.036 Uiso 1 calc GR
H14F H 0.3713 0.2343 0.3635 0.036 Uiso 1 calc GR
O1A O 0.2126(2) 0.04754(5) 0.83238(14) 0.0157(3) Uani 1 d .
O2A O -0.1456(2) 0.08257(6) 0.35352(14) 0.0206(3) Uani 1 d .
O3A O 0.5104(2) 0.19136(6) 0.53147(15) 0.0200(3) Uani 1 d .
O4A O 0.4180(2) 0.01226(5) 1.03104(14) 0.0175(3) Uani 1 d .
H4AB H 0.552(5) -0.0035(11) 1.003(3) 0.036(7) Uiso 1 d .

loop_
_atom_site_aniso_label
_atom_site_aniso_U_11
_atom_site_aniso_U_22
_atom_site_aniso_U_33
_atom_site_aniso_U_23
_atom_site_aniso_U_13
_atom_site_aniso_U_12
C1 0.0147(8) 0.0162(10) 0.0133(9) -0.0017(7) -0.0007(6) 0.0011(7)
C2 0.0132(7) 0.0170(10) 0.0174(10) -0.0021(7) -0.0010(6) 0.0006(6)
C3 0.0151(7) 0.0205(10) 0.0147(10) -0.0026(7) -0.0042(6) 0.0042(7)
C4 0.0184(8) 0.0179(10) 0.0141(10) 0.0012(7) -0.0023(6) 0.0007(7)
C5 0.0149(8) 0.0135(9) 0.0179(10) -0.0018(7) -0.0011(6) -0.0001(7)
C6 0.0134(7) 0.0167(10) 0.0153(10) -0.0019(7) -0.0017(6) 0.0002(7)
C7 0.0130(7) 0.0171(10) 0.0176(10) -0.0015(7) -0.0037(6) -0.0016(6)
C8 0.0128(7) 0.0171(10) 0.0184(10) 0.0004(7) -0.0038(6) 0.0009(7)
C9 0.0129(7) 0.0149(9) 0.0146(9) -0.0010(7) -0.0058(6) 0.0004(6)
C10 0.0168(8) 0.0188(10) 0.0161(10) -0.0025(7) -0.0018(6) 0.0010(7)
C11 0.0202(8) 0.0162(10) 0.0196(11) -0.0045(7) -0.0024(7) 0.0044(7)
C12 0.0205(8) 0.0137(9) 0.0204(10) -0.0015(7) -0.0054(7) -0.0009(7)
C13 0.0183(8) 0.0207(10) 0.0190(10) -0.0024(8) -0.0064(6) -0.0011(7)
C14 0.0290(9) 0.0244(12) 0.0207(11) 0.0056(8) -0.0069(7) -0.0077(8)
O1 0.0153(5) 0.0185(7) 0.0146(7) 0.0008(5) -0.0043(4) -0.0037(5)
O2 0.0198(6) 0.0230(8) 0.0173(7) 0.0023(5) -0.0072(5) -0.0058(5)
O3 0.0231(6) 0.0201(8) 0.0189(8) 0.0028(6) -0.0048(5) -0.0069(5)
O4 0.0165(6) 0.0146(7) 0.0189(7) 0.0023(5) -0.0034(5) 0.0018(5)
C1A 0.0132(7) 0.0161(10) 0.0143(9) 0.0003(7) -0.0021(6) 0.0038(7)
C2A 0.0139(8) 0.0165(9) 0.0163(10) 0.0001(7) -0.0032(6) -0.0023(6)
C3A 0.0138(7) 0.0191(10) 0.0171(10) -0.0031(7) -0.0034(6) -0.0005(7)
C4A 0.0194(8) 0.0172(10) 0.0156(10) 0.0011(7) -0.0039(7) 0.0003(7)
C5A 0.0150(7) 0.0150(10) 0.0200(10) -0.0002(7) -0.0010(6) -0.0013(7)
C6A 0.0145(7) 0.0158(10) 0.0154(10) -0.0013(7) -0.0046(6) 0.0009(7)
C7A 0.0136(7) 0.0151(10) 0.0180(10) -0.0004(7) -0.0035(7) -0.0009(6)
C8A 0.0120(7) 0.0180(10) 0.0177(10) 0.0004(7) -0.0033(6) 0.0012(7)
C9A 0.0151(8) 0.0156(9) 0.0148(10) 0.0007(7) -0.0054(6) 0.0001(7)
C10A 0.0175(8) 0.0204(10) 0.0151(9) -0.0012(7) -0.0029(6) 0.0025(7)
C11A 0.0220(9) 0.0194(10) 0.0189(10) -0.0034(8) -0.0044(7) 0.0058(7)
C12A 0.0222(8) 0.0148(9) 0.0194(10) -0.0019(7) -0.0075(7) -0.0009(7)
C13A 0.0170(8) 0.0212(11) 0.0209(10) -0.0013(8) -0.0072(7) -0.0045(7)
C14A 0.0263(9) 0.0253(12) 0.0198(11) 0.0079(8) -0.0047(7) -0.0088(8)
O1A 0.0156(6) 0.0192(7) 0.0120(7) 0.0019(5) -0.0049(4) -0.0024(5)
O2A 0.0211(6) 0.0239(8) 0.0164(7) 0.0025(5) -0.0086(5) -0.0065(5)
O3A 0.0217(6) 0.0184(7) 0.0196(8) 0.0048(5) -0.0058(5) -0.0074(5)
O4A 0.0180(6) 0.0169(7) 0.0174(7) 0.0026(5) -0.0025(5) 0.0019(5)

loop_
_atom_type_symbol
_atom_type_description
_atom_type_scat_dispersion_real
_atom_type_scat_dispersion_imag
_atom_type_scat_source
C C 0.0181 0.0091 'International Tables Vol C Tables 4.2.6.8 and 6.1.1.4'
H H 0.0000 0.0000 'International Tables Vol C Tables 4.2.6.8 and 6.1.1.4'
O O 0.0492 0.0322 'International Tables Vol C Tables 4.2.6.8 and 6.1.1.4'

loop_
_exptl_crystal_face_index_h
_exptl_crystal_face_index_k
_exptl_crystal_face_index_l
_exptl_crystal_face_perp_dist
_exptl_oxdiff_crystal_face_indexfrac_h
_exptl_oxdiff_crystal_face_indexfrac_k
_exptl_oxdiff_crystal_face_indexfrac_l
_exptl_oxdiff_crystal_face_x
_exptl_oxdiff_crystal_face_y
_exptl_oxdiff_crystal_face_z
-4 1 0 0.2564 -4.0000 1.0005 -0.0000 -0.1615 -1.0897 -0.1709
3 3 2 0.2601 3.0000 2.9996 2.0000 0.0600 0.8839 -0.2779
0 -6 5 0.0536 -0.0000 -6.0000 5.0000 -0.8446 0.2190 -0.3401
0 6 -5 0.0536 0.0000 6.0000 -5.0000 0.8446 -0.2190 0.3401
0 -6 -5 0.0399 -0.0000 -5.9999 -5.0000 0.3047 -0.1781 0.8671
0 6 5 0.0609 0.0000 5.9999 5.0000 -0.3047 0.1781 -0.8671

loop_
_geom_angle_atom_site_label_1
_geom_angle_atom_site_label_2
_geom_angle_atom_site_label_3
_geom_angle
C6 C1 C2 122.61(17)
O1 C1 C2 115.05(16)
O1 C1 C6 122.33(16)
C1 C2 H2 120.7
C3 C2 C1 118.50(17)
C3 C2 H2 120.7
C2 C3 C4 121.10(16)
O2 C3 C2 124.00(17)
O2 C3 C4 114.90(16)
C3 C4 H4 120.6
C5 C4 C3 118.76(17)
C5 C4 H4 120.6
C4 C5 C6 121.92(17)
O3 C5 C4 123.41(17)
O3 C5 C6 114.66(16)
C1 C6 C5 117.03(16)
C1 C6 C7 120.11(17)
C5 C6 C7 122.86(16)
C6 C7 H7 109.5
C6 C7 C8 108.02(15)
C6 C7 C12 110.99(15)
C8 C7 H7 109.5
C8 C7 C12 109.40(15)
C12 C7 H7 109.5
C7 C8 H8A 110.1
C7 C8 H8B 110.1
H8A C8 H8B 108.4
C9 C8 C7 108.17(14)
C9 C8 H8A 110.1
C9 C8 H8B 110.1
C8 C9 C10 111.34(15)
O1 C9 C8 109.98(14)
O1 C9 C10 110.53(13)
O4 C9 C8 113.65(14)
O4 C9 C10 106.94(14)
O4 C9 O1 104.14(13)
C9 C10 H10A 109.0
C9 C10 H10B 109.0
H10A C10 H10B 107.8
C11 C10 C9 113.06(15)
C11 C10 H10A 109.0
C11 C10 H10B 109.0
C10 C11 H11A 109.3
C10 C11 H11B 109.3
C10 C11 C12 111.57(15)
H11A C11 H11B 108.0
C12 C11 H11A 109.3
C12 C11 H11B 109.3
C7 C12 H12A 109.6
C7 C12 H12B 109.6
C11 C12 C7 110.08(15)
C11 C12 H12A 109.6
C11 C12 H12B 109.6
H12A C12 H12B 108.2
H13A C13 H13B 109.5
H13A C13 H13C 109.5
H13B C13 H13C 109.5
O2 C13 H13A 109.5
O2 C13 H13B 109.5
O2 C13 H13C 109.5
H14A C14 H14B 109.5
H14A C14 H14C 109.5
H14B C14 H14C 109.5
O3 C14 H14A 109.5
O3 C14 H14B 109.5
O3 C14 H14C 109.5
C1 O1 C9 118.89(14)
C3 O2 C13 116.81(15)
C5 O3 C14 117.50(15)
C9 O4 H4A 112(2)
C6A C1A C2A 122.24(17)
O1A C1A C2A 115.31(16)
O1A C1A C6A 122.44(16)
C1A C2A H2A 120.8
C3A C2A C1A 118.38(17)
C3A C2A H2A 120.8
C2A C3A C4A 121.00(17)
O2A C3A C2A 124.43(17)
O2A C3A C4A 114.57(16)
C3A C4A H4AA 120.6
C5A C4A C3A 118.74(17)
C5A C4A H4AA 120.6
C4A C5A C6A 122.31(17)
O3A C5A C4A 123.41(18)
O3A C5A C6A 114.27(16)
C1A C6A C5A 117.25(16)
C1A C6A C7A 119.98(17)
C5A C6A C7A 122.77(17)
C6A C7A H7A 109.5
C6A C7A C8A 107.58(15)
C6A C7A C12A 111.26(15)
C8A C7A H7A 109.5
C8A C7A C12A 109.59(15)
C12A C7A H7A 109.5
C7A C8A H8AA 109.9
C7A C8A H8AB 109.9
H8AA C8A H8AB 108.3
C9A C8A C7A 108.70(14)
C9A C8A H8AA 109.9
C9A C8A H8AB 109.9
C8A C9A C10A 111.74(15)
O1A C9A C8A 109.25(14)
O1A C9A C10A 109.71(13)
O4A C9A C8A 113.60(14)
O4A C9A C10A 107.81(14)
O4A C9A O1A 104.45(13)
C9A C10A H10C 109.0
C9A C10A H10D 109.0
C9A C10A C11A 112.91(15)
H10C C10A H10D 107.8
C11A C10A H10C 109.0
C11A C10A H10D 109.0
C10A C11A H11C 109.3
C10A C11A H11D 109.3
C10A C11A C12A 111.51(15)
H11C C11A H11D 108.0
C12A C11A H11C 109.3
C12A C11A H11D 109.3
C7A C12A H12C 109.6
C7A C12A H12D 109.6
C11A C12A C7A 110.48(15)
C11A C12A H12C 109.6
C11A C12A H12D 109.6
H12C C12A H12D 108.1
H13D C13A H13E 109.5
H13D C13A H13F 109.5
H13E C13A H13F 109.5
O2A C13A H13D 109.5
O2A C13A H13E 109.5
O2A C13A H13F 109.5
H14D C14A H14E 109.5
H14D C14A H14F 109.5
H14E C14A H14F 109.5
O3A C14A H14D 109.5
O3A C14A H14E 109.5
O3A C14A H14F 109.5
C1A O1A C9A 119.21(14)
C3A O2A C13A 116.67(15)
C5A O3A C14A 117.40(14)
C9A O4A H4AB 108.7(18)

loop_
_geom_bond_atom_site_label_1
_geom_bond_atom_site_label_2
_geom_bond_distance
C1 C2 1.400(2)
C1 C6 1.390(3)
C1 O1 1.376(2)
C2 H2 0.9500
C2 C3 1.381(3)
C3 C4 1.402(3)
C3 O2 1.368(2)
C4 H4 0.9500
C4 C5 1.389(2)
C5 C6 1.407(3)
C5 O3 1.367(2)
C6 C7 1.514(2)
C7 H7 1.0000
C7 C8 1.525(3)
C7 C12 1.547(3)
C8 H8A 0.9900
C8 H8B 0.9900
C8 C9 1.514(2)
C9 C10 1.527(2)
C9 O1 1.455(2)
C9 O4 1.402(2)
C10 H10A 0.9900
C10 H10B 0.9900
C10 C11 1.526(3)
C11 H11A 0.9900
C11 H11B 0.9900
C11 C12 1.538(2)
C12 H12A 0.9900
C12 H12B 0.9900
C13 H13A 0.9800
C13 H13B 0.9800
C13 H13C 0.9800
C13 O2 1.436(2)
C14 H14A 0.9800
C14 H14B 0.9800
C14 H14C 0.9800
C14 O3 1.424(2)
O4 H4A 0.87(3)
C1A C2A 1.402(2)
C1A C6A 1.391(3)
C1A O1A 1.374(2)
C2A H2A 0.9500
C2A C3A 1.388(3)
C3A C4A 1.405(3)
C3A O2A 1.365(2)
C4A H4AA 0.9500
C4A C5A 1.379(3)
C5A C6A 1.403(3)
C5A O3A 1.374(2)
C6A C7A 1.514(2)
C7A H7A 1.0000
C7A C8A 1.527(3)
C7A C12A 1.543(3)
C8A H8AA 0.9900
C8A H8AB 0.9900
C8A C9A 1.511(2)
C9A C10A 1.522(2)
C9A O1A 1.474(2)
C9A O4A 1.395(2)
C10A H10C 0.9900
C10A H10D 0.9900
C10A C11A 1.533(3)
C11A H11C 0.9900
C11A H11D 0.9900
C11A C12A 1.533(3)
C12A H12C 0.9900
C12A H12D 0.9900
C13A H13D 0.9800
C13A H13E 0.9800
C13A H13F 0.9800
C13A O2A 1.431(2)
C14A H14D 0.9800
C14A H14E 0.9800
C14A H14F 0.9800
C14A O3A 1.427(2)
O4A H4AB 0.88(3)

loop_
_geom_hbond_atom_site_label_D
_geom_hbond_atom_site_label_H
_geom_hbond_atom_site_label_A
_geom_hbond_distance_DH
_geom_hbond_distance_HA
_geom_hbond_distance_DA
_geom_hbond_angle_DHA
_geom_hbond_site_symmetry_A
O4 H4A O1A 0.87(3) 2.12(3) 2.9895(19) 173(3) 2_556
O4A H4AB O4 0.88(3) 2.00(3) 2.8718(19) 170(3) 2_646

loop_
_twin_individual_id
_twin_individual_mass_fraction_refined
1 0.36(14)
2 0.64(14)
